data_7045452
loop_
_publ_author_name
'Dubey, Pooja'
'Gupta, Sonu'
'Singh, Ajai K.'

_publ_section_title
;
 Base free N-alkylation of anilines with ArCH<sub>2</sub>OH and transfer
 hydrogenation of aldehydes/ketones catalyzed by the complexes of
 \h<sup>5</sup>-Cp*Ir(iii) with chalcogenated Schiff bases of
 anthracene-9-carbaldehyde.
;
_journal_issue 11
_journal_name_full 'Dalton transactions (Cambridge, England : 2003)'
_journal_page_first 3764
_journal_page_last 3774
_journal_paper_doi 10.1039/c7dt04326k
_journal_volume 47
_journal_year 2018
_chemical_formula_moiety 'C33 H33 Ir N S, F6 P'
_chemical_formula_sum 'C33 H33 F6 Ir N P S'
_chemical_formula_weight 812.85
_space_group_crystal_system monoclinic
_space_group_IT_number 4
_space_group_name_Hall 'P 2yb'
_space_group_name_H-M_alt 'P 1 21 1'
_symmetry_space_group_name_Hall 'P 2yb'
_symmetry_space_group_name_H-M 'P 1 21 1'
_atom_sites_solution_hydrogens geom
_audit_block_doi 10.5517/ccdc.csd.cc1yzq6v
_audit_creation_method SHELXL-2014/7
_audit_update_record
;
2018-01-15 deposited with the CCDC.
2018-01-30 downloaded from the CCDC.
;
_cell_angle_alpha 90
_cell_angle_beta 105.3090(10)
_cell_angle_gamma 90
_cell_formula_units_Z 2
_cell_length_a 8.9391(4)
_cell_length_b 18.8103(8)
_cell_length_c 9.2977(4)
_cell_measurement_reflns_used 4151
_cell_measurement_temperature 100(2)
_cell_measurement_theta_max 21.93
_cell_measurement_theta_min 2.26
_cell_volume 1507.91(11)
_computing_cell_refinement 'SAINT v8.37A (Bruker, 2015)'
_computing_data_collection 'Bruker SMART APEX-II'
_computing_data_reduction 'SAINT v8.37A (Bruker, 2015)'
_computing_molecular_graphics 'DIAMOND 3.1'
_computing_publication_material SHELXTL
_computing_structure_refinement 'SHELXL-2014/7 (Sheldrick, 2014)'
_computing_structure_solution 'SHELXT 2014/5 Bruker-AXS, Madison WI'
_diffrn_ambient_temperature 100(2)
_diffrn_measured_fraction_theta_full 1.000
_diffrn_measured_fraction_theta_max 1.000
_diffrn_measurement_device_type 'Bruker APEX-II CCD'
_diffrn_measurement_method '\f and \w scans'
_diffrn_radiation_type MoK\a
_diffrn_radiation_wavelength 0.71073
_diffrn_reflns_av_R_equivalents 0.0900
_diffrn_reflns_av_unetI/netI 0.0467
_diffrn_reflns_Laue_measured_fraction_full 1.000
_diffrn_reflns_Laue_measured_fraction_max 1.000
_diffrn_reflns_limit_h_max 11
_diffrn_reflns_limit_h_min -11
_diffrn_reflns_limit_k_max 25
_diffrn_reflns_limit_k_min -25
_diffrn_reflns_limit_l_max 12
_diffrn_reflns_limit_l_min -12
_diffrn_reflns_number 28172
_diffrn_reflns_point_group_measured_fraction_full 0.999
_diffrn_reflns_point_group_measured_fraction_max 0.999
_diffrn_reflns_theta_full 25.242
_diffrn_reflns_theta_max 28.300
_diffrn_reflns_theta_min 2.165
_exptl_absorpt_coefficient_mu 4.612
_exptl_absorpt_correction_T_max 0.468
_exptl_absorpt_correction_T_min 0.345
_exptl_absorpt_correction_type multi-scan
_exptl_absorpt_process_details '(SADABS; Bruker; 2014)'
_exptl_crystal_colour red
_exptl_crystal_density_diffrn 1.790
_exptl_crystal_density_method 'not measured'
_exptl_crystal_description block
_exptl_crystal_F_000 800.0
_exptl_crystal_size_max 0.320
_exptl_crystal_size_mid 0.200
_exptl_crystal_size_min 0.164
_refine_diff_density_max 1.366
_refine_diff_density_min -1.682
_refine_diff_density_rms 0.132
_refine_ls_abs_structure_details
;
 Classical Flack method preferred over Parsons because s.u. lower.
;
_refine_ls_abs_structure_Flack -0.003(9)
_refine_ls_extinction_method none
_refine_ls_goodness_of_fit_ref 1.016
_refine_ls_hydrogen_treatment constr
_refine_ls_matrix_type full
_refine_ls_number_parameters 393
_refine_ls_number_reflns 7492
_refine_ls_number_restraints 1
_refine_ls_restrained_S_all 1.016
_refine_ls_R_factor_all 0.0344
_refine_ls_R_factor_gt 0.0337
_refine_ls_shift/su_max 0.000
_refine_ls_shift/su_mean 0.000
_refine_ls_structure_factor_coef Fsqd
_refine_ls_weighting_details 'w=1/[\s^2^(Fo^2^)+(0.0726P)^2^+0.1183P] where P=(Fo^2^+2Fc^2^)/3'
_refine_ls_weighting_scheme calc
_refine_ls_wR_factor_gt 0.0917
_refine_ls_wR_factor_ref 0.0922
_reflns_Friedel_coverage 0.941
_reflns_Friedel_fraction_full 0.998
_reflns_Friedel_fraction_max 0.998
_reflns_number_gt 7280
_reflns_number_total 7492
_reflns_threshold_expression 'I > 2\s(I)'
_cod_data_source_file c7dt04326k2.cif
_cod_data_source_block Complex1
_cod_depositor_comments 'Adding full bibliography for 7045452--7045456.cif.'
_cod_database_code 7045452
_shelx_shelxl_version_number 2014/7
_shelx_space_group_comment
;
The symmetry employed for this shelxl refinement is uniquely defined
by the following loop, which should always be used as a source of
symmetry information in preference to the above space-group names.
They are only intended as comments.
;
_shelx_estimated_absorpt_t_min 0.345
_shelx_estimated_absorpt_t_max 0.468

loop_
_space_group_symop_operation_xyz
'x, y, z'
'-x, y+1/2, -z'

loop_
_atom_site_label
_atom_site_type_symbol
_atom_site_fract_x
_atom_site_fract_y
_atom_site_fract_z
_atom_site_U_iso_or_equiv
_atom_site_adp_type
_atom_site_occupancy
_atom_site_site_symmetry_order
_atom_site_calc_flag
_atom_site_refinement_flags_posn
_atom_site_refinement_flags_adp
Ir1 Ir 0.61657(2) 0.48674(2) 0.18581(2) 0.01217(9) Uani 1 1 d . .
S1 S 0.6373(2) 0.61001(10) 0.19037(18) 0.0176(3) Uani 1 1 d . .
P1 P 0.2431(2) 0.65220(10) 0.5765(2) 0.0185(3) Uani 1 1 d . .
C3 C 0.1504(9) 0.3095(4) -0.3938(8) 0.0234(15) Uani 1 1 d . .
H3 H 0.0410 0.3040 -0.4160 0.028 Uiso 1 1 calc R U
N1 N 0.4196(7) 0.5093(3) 0.0217(6) 0.0142(10) Uani 1 1 d . .
C25 C 0.8513(10) 0.3476(4) 0.2468(9) 0.0238(15) Uani 1 1 d . .
H25A H 0.9460 0.3750 0.2535 0.036 Uiso 1 1 calc R U
H25B H 0.8051 0.3338 0.1429 0.036 Uiso 1 1 calc R U
H25C H 0.8766 0.3048 0.3087 0.036 Uiso 1 1 calc R U
F5 F 0.2328(7) 0.7341(3) 0.5272(7) 0.0309(12) Uani 1 1 d . .
C24 C 0.7385(8) 0.3920(3) 0.3008(7) 0.0156(12) Uani 1 1 d . .
C4 C 0.2378(10) 0.2647(4) -0.4626(9) 0.0232(17) Uani 1 1 d . .
H4 H 0.1863 0.2297 -0.5316 0.028 Uiso 1 1 calc R U
C21 C 0.9635(15) 0.6912(5) -0.0740(14) 0.044(3) Uani 1 1 d . .
H21 H 1.0341 0.7076 -0.1271 0.052 Uiso 1 1 calc R U
C6 C 0.4725(9) 0.3244(4) -0.3290(7) 0.0178(14) Uani 1 1 d . .
C2 C 0.2226(8) 0.3612(4) -0.2948(7) 0.0184(13) Uani 1 1 d . .
H2 H 0.1621 0.3914 -0.2504 0.022 Uiso 1 1 calc R U
C13 C 0.6309(8) 0.4244(3) -0.1086(7) 0.0131(12) Uani 1 1 d . .
F1 F 0.4289(6) 0.6572(3) 0.6214(7) 0.0338(13) Uani 1 1 d . .
C11 C 0.8706(8) 0.4780(5) 0.0273(7) 0.0190(16) Uani 1 1 d . .
H11 H 0.9265 0.5107 0.0998 0.023 Uiso 1 1 calc R U
C33 C 0.9337(9) 0.4814(7) 0.4681(8) 0.0277(15) Uani 1 1 d . .
H33A H 0.9703 0.4622 0.5692 0.042 Uiso 1 1 calc R U
H33B H 0.9290 0.5334 0.4727 0.042 Uiso 1 1 calc R U
H33C H 1.0053 0.4674 0.4094 0.042 Uiso 1 1 calc R U
F2 F 0.0580(7) 0.6493(3) 0.5339(8) 0.0419(15) Uani 1 1 d . .
F3 F 0.2438(7) 0.6751(3) 0.7424(5) 0.0355(12) Uani 1 1 d . .
C31 C 0.6290(11) 0.5341(5) 0.5384(8) 0.0294(17) Uani 1 1 d . .
H31A H 0.5207 0.5470 0.5292 0.044 Uiso 1 1 calc R U
H31B H 0.6850 0.5757 0.5159 0.044 Uiso 1 1 calc R U
H31C H 0.6773 0.5181 0.6404 0.044 Uiso 1 1 calc R U
C30 C 0.6352(8) 0.4757(4) 0.4313(7) 0.0191(17) Uani 1 1 d . .
C15 C 0.3747(7) 0.4757(4) -0.1021(7) 0.0162(16) Uani 1 1 d . .
H15 H 0.2764 0.4877 -0.1662 0.019 Uiso 1 1 calc R U
C10 C 0.9505(9) 0.4412(5) -0.0630(9) 0.0244(15) Uani 1 1 d . .
H10 H 1.0579 0.4501 -0.0504 0.029 Uiso 1 1 calc R U
F6 F 0.2534(7) 0.5702(3) 0.6241(7) 0.0374(13) Uani 1 1 d . .
F4 F 0.2438(8) 0.6292(4) 0.4113(6) 0.0447(16) Uani 1 1 d . .
C26 C 0.5735(8) 0.3819(4) 0.2644(7) 0.0173(13) Uani 1 1 d . .
C5 C 0.3948(9) 0.2710(4) -0.4314(8) 0.0198(13) Uani 1 1 d . .
H5 H 0.4525 0.2400 -0.4772 0.024 Uiso 1 1 calc R U
C32 C 0.7754(8) 0.4527(4) 0.3960(7) 0.0167(12) Uani 1 1 d . .
C1 C 0.3868(8) 0.3700(4) -0.2579(7) 0.0162(12) Uani 1 1 d . .
C8 C 0.7129(8) 0.3831(4) -0.1930(8) 0.0175(12) Uani 1 1 d . .
C18 C 0.7582(10) 0.6439(4) 0.0804(9) 0.0205(14) Uani 1 1 d . .
C14 C 0.4643(8) 0.4205(3) -0.1511(7) 0.0137(12) Uani 1 1 d . .
C27 C 0.4850(10) 0.3223(4) 0.1738(8) 0.0243(15) Uani 1 1 d . .
H27A H 0.5373 0.3076 0.0983 0.037 Uiso 1 1 calc R U
H27B H 0.3796 0.3383 0.1245 0.037 Uiso 1 1 calc R U
H27C H 0.4802 0.2820 0.2392 0.037 Uiso 1 1 calc R U
C9 C 0.8761(8) 0.3935(5) -0.1672(9) 0.0235(16) Uani 1 1 d . .
H9 H 0.9324 0.3672 -0.2227 0.028 Uiso 1 1 calc R U
C28 C 0.5098(9) 0.4332(4) 0.3503(8) 0.0193(14) Uani 1 1 d . .
C29 C 0.3433(10) 0.4381(5) 0.3502(9) 0.0282(17) Uani 1 1 d . .
H29A H 0.3182 0.3994 0.4105 0.042 Uiso 1 1 calc R U
H29B H 0.2780 0.4342 0.2477 0.042 Uiso 1 1 calc R U
H29C H 0.3242 0.4838 0.3924 0.042 Uiso 1 1 calc R U
C23 C 0.7171(12) 0.6397(5) -0.0745(9) 0.0322(19) Uani 1 1 d . .
H23 H 0.6198 0.6205 -0.1273 0.039 Uiso 1 1 calc R U
C7 C 0.6336(9) 0.3339(5) -0.2982(8) 0.0200(15) Uani 1 1 d . .
H7 H 0.6905 0.3060 -0.3507 0.024 Uiso 1 1 calc R U
C16 C 0.3334(9) 0.5718(4) 0.0529(8) 0.0201(13) Uani 1 1 d . .
H16A H 0.2942 0.5625 0.1412 0.024 Uiso 1 1 calc R U
H16B H 0.2435 0.5813 -0.0333 0.024 Uiso 1 1 calc R U
C20 C 1.0040(12) 0.6942(5) 0.0813(13) 0.037(2) Uani 1 1 d . .
H20 H 1.1022 0.7125 0.1340 0.044 Uiso 1 1 calc R U
C17 C 0.4424(9) 0.6363(4) 0.0820(11) 0.0290(17) Uani 1 1 d . .
H17A H 0.4008 0.6730 0.1374 0.035 Uiso 1 1 calc R U
H17B H 0.4481 0.6571 -0.0142 0.035 Uiso 1 1 calc R U
C19 C 0.9004(10) 0.6703(4) 0.1586(9) 0.0254(15) Uani 1 1 d . .
H19 H 0.9272 0.6722 0.2644 0.030 Uiso 1 1 calc R U
C22 C 0.8219(16) 0.6644(5) -0.1506(10) 0.044(3) Uani 1 1 d . .
H22 H 0.7951 0.6628 -0.2565 0.053 Uiso 1 1 calc R U
C12 C 0.7148(8) 0.4681(3) 0.0136(7) 0.0133(13) Uani 1 1 d . .

loop_
_atom_site_aniso_label
_atom_site_aniso_U_11
_atom_site_aniso_U_22
_atom_site_aniso_U_33
_atom_site_aniso_U_23
_atom_site_aniso_U_13
_atom_site_aniso_U_12
Ir1 0.01321(12) 0.01133(12) 0.01163(12) 0.00022(11) 0.00269(8) 0.00053(11)
S1 0.0199(7) 0.0124(8) 0.0192(8) 0.0002(5) 0.0028(6) 0.0000(6)
P1 0.0189(9) 0.0156(8) 0.0190(8) 0.0031(6) 0.0016(6) 0.0015(6)
C3 0.018(4) 0.031(4) 0.020(3) -0.005(3) 0.003(3) -0.005(3)
N1 0.014(3) 0.012(2) 0.017(2) 0.0015(18) 0.004(2) 0.0038(18)
C25 0.027(4) 0.018(3) 0.028(3) 0.000(3) 0.010(3) 0.007(3)
F5 0.044(3) 0.018(2) 0.037(3) 0.011(2) 0.023(2) 0.008(2)
C24 0.021(3) 0.012(3) 0.014(3) 0.004(2) 0.004(2) 0.003(2)
C4 0.031(4) 0.018(4) 0.021(3) -0.008(3) 0.007(3) -0.008(3)
C21 0.060(7) 0.027(4) 0.059(6) 0.011(4) 0.042(6) -0.001(4)
C6 0.022(4) 0.020(3) 0.011(3) 0.004(3) 0.004(3) 0.002(3)
C2 0.016(3) 0.026(3) 0.014(3) -0.002(3) 0.004(2) 0.001(3)
C13 0.012(3) 0.016(3) 0.011(3) -0.001(2) 0.004(2) 0.000(2)
F1 0.019(3) 0.035(3) 0.046(4) -0.006(3) 0.007(2) -0.003(2)
C11 0.014(3) 0.023(5) 0.021(3) 0.001(3) 0.006(2) -0.003(3)
C33 0.021(3) 0.025(4) 0.030(3) 0.001(4) -0.005(2) -0.005(4)
F2 0.019(3) 0.037(3) 0.063(4) 0.000(3) -0.001(3) 0.000(2)
F3 0.043(3) 0.044(3) 0.019(2) 0.004(2) 0.010(2) 0.013(2)
C31 0.043(5) 0.026(4) 0.019(3) -0.003(3) 0.007(3) 0.006(3)
C30 0.025(3) 0.017(5) 0.014(2) 0.001(2) 0.002(2) 0.004(3)
C15 0.009(2) 0.024(5) 0.015(2) -0.001(2) 0.0014(19) -0.001(2)
C10 0.014(3) 0.033(4) 0.028(4) -0.003(3) 0.010(3) -0.003(3)
F6 0.038(3) 0.019(2) 0.054(3) 0.013(2) 0.009(3) 0.003(2)
F4 0.061(4) 0.048(3) 0.021(2) -0.006(2) 0.002(2) 0.022(3)
C26 0.021(3) 0.017(3) 0.013(3) 0.003(2) 0.003(2) 0.000(2)
C5 0.023(3) 0.017(3) 0.018(3) -0.005(3) 0.004(3) -0.001(3)
C32 0.018(3) 0.017(3) 0.012(3) 0.002(2) -0.002(2) -0.001(2)
C1 0.016(3) 0.022(3) 0.010(2) -0.001(2) 0.001(2) 0.000(2)
C8 0.012(3) 0.024(3) 0.018(3) -0.002(2) 0.007(2) -0.001(2)
C18 0.027(4) 0.013(3) 0.021(3) 0.003(2) 0.006(3) 0.000(3)
C14 0.011(3) 0.018(3) 0.011(3) 0.001(2) 0.001(2) 0.001(2)
C27 0.027(4) 0.020(3) 0.020(3) 0.002(3) -0.003(3) -0.006(3)
C9 0.016(4) 0.035(4) 0.022(3) -0.003(3) 0.009(3) -0.002(3)
C28 0.023(4) 0.023(3) 0.012(3) 0.006(3) 0.007(3) 0.005(3)
C29 0.028(4) 0.034(4) 0.027(4) 0.012(3) 0.015(3) 0.005(3)
C23 0.045(5) 0.027(4) 0.020(3) 0.004(3) 0.001(3) -0.007(4)
C7 0.019(3) 0.026(4) 0.016(3) -0.005(3) 0.007(2) 0.003(3)
C16 0.017(3) 0.016(3) 0.028(3) 0.001(3) 0.007(3) 0.006(2)
C20 0.035(5) 0.029(4) 0.052(6) 0.000(4) 0.021(4) -0.004(4)
C17 0.018(4) 0.019(3) 0.046(5) 0.003(3) 0.000(3) 0.002(3)
C19 0.024(4) 0.024(3) 0.028(4) 0.000(3) 0.006(3) -0.001(3)
C22 0.082(8) 0.032(5) 0.023(4) 0.005(3) 0.024(5) -0.011(5)
C12 0.011(3) 0.016(3) 0.012(2) 0.0005(19) 0.002(2) 0.000(2)

loop_
_atom_type_symbol
_atom_type_description
_atom_type_scat_dispersion_real
_atom_type_scat_dispersion_imag
_atom_type_scat_source
C C 0.0033 0.0016 'International Tables Vol C Tables 4.2.6.8 and 6.1.1.4'
H H 0.0000 0.0000 'International Tables Vol C Tables 4.2.6.8 and 6.1.1.4'
F F 0.0171 0.0103 'International Tables Vol C Tables 4.2.6.8 and 6.1.1.4'
Ir Ir -1.4442 7.9887 'International Tables Vol C Tables 4.2.6.8 and 6.1.1.4'
N N 0.0061 0.0033 'International Tables Vol C Tables 4.2.6.8 and 6.1.1.4'
P P 0.1023 0.0942 'International Tables Vol C Tables 4.2.6.8 and 6.1.1.4'
S S 0.1246 0.1234 'International Tables Vol C Tables 4.2.6.8 and 6.1.1.4'

loop_
_geom_angle_atom_site_label_1
_geom_angle_atom_site_label_2
_geom_angle_atom_site_label_3
_geom_angle
N1 Ir1 C12 85.1(2)
N1 Ir1 C26 104.2(2)
C12 Ir1 C26 104.9(3)
N1 Ir1 C32 162.7(3)
C12 Ir1 C32 109.7(3)
C26 Ir1 C32 64.2(3)
N1 Ir1 C24 138.1(2)
C12 Ir1 C24 89.0(3)
C26 Ir1 C24 38.2(3)
C32 Ir1 C24 37.9(2)
N1 Ir1 C28 99.4(3)
C12 Ir1 C28 143.4(2)
C26 Ir1 C28 38.6(3)
C32 Ir1 C28 63.4(3)
C24 Ir1 C28 63.4(3)
N1 Ir1 C30 126.4(3)
C12 Ir1 C30 147.5(3)
C26 Ir1 C30 63.2(3)
C32 Ir1 C30 37.9(3)
C24 Ir1 C30 62.7(3)
C28 Ir1 C30 36.8(3)
N1 Ir1 S1 81.71(17)
C12 Ir1 S1 97.85(18)
C26 Ir1 S1 156.82(19)
C32 Ir1 S1 104.23(19)
C24 Ir1 S1 140.17(18)
C28 Ir1 S1 118.8(2)
C30 Ir1 S1 95.09(19)
C18 S1 C17 102.7(4)
C18 S1 Ir1 113.7(3)
C17 S1 Ir1 101.5(3)
F2 P1 F4 91.1(4)
F2 P1 F3 89.4(4)
F4 P1 F3 179.5(4)
F2 P1 F6 90.9(3)
F4 P1 F6 89.4(3)
F3 P1 F6 90.4(3)
F2 P1 F5 89.1(3)
F4 P1 F5 90.0(3)
F3 P1 F5 90.1(3)
F6 P1 F5 179.4(3)
F2 P1 F1 178.4(4)
F4 P1 F1 89.9(3)
F3 P1 F1 89.6(3)
F6 P1 F1 90.3(3)
F5 P1 F1 89.7(3)
C2 C3 C4 120.4(7)
C2 C3 H3 119.8
C4 C3 H3 119.8
C15 N1 C16 120.9(6)
C15 N1 Ir1 124.9(5)
C16 N1 Ir1 114.2(4)
C24 C25 H25A 109.5
C24 C25 H25B 109.5
H25A C25 H25B 109.5
C24 C25 H25C 109.5
H25A C25 H25C 109.5
H25B C25 H25C 109.5
C32 C24 C26 107.9(6)
C32 C24 C25 126.0(7)
C26 C24 C25 126.1(6)
C32 C24 Ir1 70.1(4)
C26 C24 Ir1 69.4(4)
C25 C24 Ir1 125.3(5)
C5 C4 C3 121.0(7)
C5 C4 H4 119.5
C3 C4 H4 119.5
C22 C21 C20 120.3(9)
C22 C21 H21 119.9
C20 C21 H21 119.9
C7 C6 C1 118.5(7)
C7 C6 C5 121.1(7)
C1 C6 C5 120.4(7)
C3 C2 C1 120.9(7)
C3 C2 H2 119.5
C1 C2 H2 119.5
C8 C13 C14 117.6(6)
C8 C13 C12 120.3(6)
C14 C13 C12 122.1(6)
C12 C11 C10 122.3(7)
C12 C11 H11 118.9
C10 C11 H11 118.9
C32 C33 H33A 109.5
C32 C33 H33B 109.5
H33A C33 H33B 109.5
C32 C33 H33C 109.5
H33A C33 H33C 109.5
H33B C33 H33C 109.5
C30 C31 H31A 109.5
C30 C31 H31B 109.5
H31A C31 H31B 109.5
C30 C31 H31C 109.5
H31A C31 H31C 109.5
H31B C31 H31C 109.5
C28 C30 C32 108.7(6)
C28 C30 C31 127.2(7)
C32 C30 C31 124.1(7)
C28 C30 Ir1 71.2(4)
C32 C30 Ir1 68.5(4)
C31 C30 Ir1 127.0(5)
N1 C15 C14 124.4(6)
N1 C15 H15 117.8
C14 C15 H15 117.8
C9 C10 C11 121.1(7)
C9 C10 H10 119.5
C11 C10 H10 119.5
C24 C26 C28 107.9(6)
C24 C26 C27 126.1(7)
C28 C26 C27 125.3(7)
C24 C26 Ir1 72.4(4)
C28 C26 Ir1 73.4(4)
C27 C26 Ir1 127.2(5)
C4 C5 C6 119.6(7)
C4 C5 H5 120.2
C6 C5 H5 120.2
C24 C32 C30 107.9(6)
C24 C32 C33 127.0(7)
C30 C32 C33 124.4(7)
C24 C32 Ir1 72.0(4)
C30 C32 Ir1 73.6(4)
C33 C32 Ir1 127.5(6)
C14 C1 C6 120.4(7)
C14 C1 C2 121.9(6)
C6 C1 C2 117.6(6)
C7 C8 C9 121.0(7)
C7 C8 C13 120.3(6)
C9 C8 C13 118.7(7)
C19 C18 C23 121.3(8)
C19 C18 S1 116.0(6)
C23 C18 S1 122.5(7)
C1 C14 C13 120.4(6)
C1 C14 C15 119.4(6)
C13 C14 C15 119.5(6)
C26 C27 H27A 109.5
C26 C27 H27B 109.5
H27A C27 H27B 109.5
C26 C27 H27C 109.5
H27A C27 H27C 109.5
H27B C27 H27C 109.5
C10 C9 C8 119.8(7)
C10 C9 H9 120.1
C8 C9 H9 120.1
C30 C28 C26 107.2(7)
C30 C28 C29 127.8(7)
C26 C28 C29 125.0(7)
C30 C28 Ir1 72.0(4)
C26 C28 Ir1 68.1(4)
C29 C28 Ir1 125.2(5)
C28 C29 H29A 109.5
C28 C29 H29B 109.5
H29A C29 H29B 109.5
C28 C29 H29C 109.5
H29A C29 H29C 109.5
H29B C29 H29C 109.5
C18 C23 C22 118.5(9)
C18 C23 H23 120.7
C22 C23 H23 120.7
C8 C7 C6 122.1(7)
C8 C7 H7 119.0
C6 C7 H7 119.0
N1 C16 C17 108.9(6)
N1 C16 H16A 109.9
C17 C16 H16A 109.9
N1 C16 H16B 109.9
C17 C16 H16B 109.9
H16A C16 H16B 108.3
C19 C20 C21 119.8(10)
C19 C20 H20 120.1
C21 C20 H20 120.1
C16 C17 S1 110.4(5)
C16 C17 H17A 109.6
S1 C17 H17A 109.6
C16 C17 H17B 109.6
S1 C17 H17B 109.6
H17A C17 H17B 108.1
C18 C19 C20 119.4(8)
C18 C19 H19 120.3
C20 C19 H19 120.3
C21 C22 C23 120.6(9)
C21 C22 H22 119.7
C23 C22 H22 119.7
C11 C12 C13 117.0(6)
C11 C12 Ir1 122.4(5)
C13 C12 Ir1 118.2(5)

loop_
_geom_bond_atom_site_label_1
_geom_bond_atom_site_label_2
_geom_bond_distance
Ir1 N1 2.047(6)
Ir1 C12 2.050(7)
Ir1 C26 2.173(7)
Ir1 C32 2.186(6)
Ir1 C24 2.212(6)
Ir1 C28 2.244(7)
Ir1 C30 2.254(6)
Ir1 S1 2.326(2)
S1 C18 1.790(8)
S1 C17 1.836(8)
P1 F2 1.597(6)
P1 F4 1.598(6)
P1 F3 1.599(5)
P1 F6 1.600(5)
P1 F5 1.604(5)
P1 F1 1.605(6)
C3 C2 1.376(10)
C3 C4 1.412(12)
C3 H3 0.9500
N1 C15 1.280(9)
N1 C16 1.475(9)
C25 C24 1.494(10)
C25 H25A 0.9800
C25 H25B 0.9800
C25 H25C 0.9800
C24 C32 1.429(9)
C24 C26 1.436(10)
C4 C5 1.360(11)
C4 H4 0.9500
C21 C22 1.373(18)
C21 C20 1.394(16)
C21 H21 0.9500
C6 C7 1.404(10)
C6 C1 1.424(10)
C6 C5 1.431(10)
C2 C1 1.427(9)
C2 H2 0.9500
C13 C8 1.436(9)
C13 C14 1.438(9)
C13 C12 1.441(8)
C11 C12 1.377(9)
C11 C10 1.418(11)
C11 H11 0.9500
C33 C32 1.497(10)
C33 H33A 0.9800
C33 H33B 0.9800
C33 H33C 0.9800
C31 C30 1.493(10)
C31 H31A 0.9800
C31 H31B 0.9800
C31 H31C 0.9800
C30 C28 1.421(10)
C30 C32 1.443(10)
C15 C14 1.456(10)
C15 H15 0.9500
C10 C9 1.359(11)
C10 H10 0.9500
C26 C28 1.460(10)
C26 C27 1.497(10)
C5 H5 0.9500
C1 C14 1.416(9)
C8 C7 1.396(10)
C8 C9 1.428(9)
C18 C19 1.380(11)
C18 C23 1.392(11)
C27 H27A 0.9800
C27 H27B 0.9800
C27 H27C 0.9800
C9 H9 0.9500
C28 C29 1.491(11)
C29 H29A 0.9800
C29 H29B 0.9800
C29 H29C 0.9800
C23 C22 1.395(15)
C23 H23 0.9500
C7 H7 0.9500
C16 C17 1.536(11)
C16 H16A 0.9900
C16 H16B 0.9900
C20 C19 1.388(13)
C20 H20 0.9500
C17 H17A 0.9900
C17 H17B 0.9900
C19 H19 0.9500
C22 H22 0.9500

loop_
_geom_torsion_atom_site_label_1
_geom_torsion_atom_site_label_2
_geom_torsion_atom_site_label_3
_geom_torsion_atom_site_label_4
_geom_torsion
C2 C3 C4 C5 0.8(13)
C4 C3 C2 C1 -0.9(12)
C16 N1 C15 C14 170.5(7)
Ir1 N1 C15 C14 -6.0(10)
C12 C11 C10 C9 -0.6(13)
C32 C24 C26 C28 -5.5(7)
C25 C24 C26 C28 175.4(6)
Ir1 C24 C26 C28 -65.2(5)
C32 C24 C26 C27 -176.6(6)
C25 C24 C26 C27 4.3(11)
Ir1 C24 C26 C27 123.6(7)
C32 C24 C26 Ir1 59.7(4)
C25 C24 C26 Ir1 -119.3(7)
C3 C4 C5 C6 -0.9(12)
C7 C6 C5 C4 -177.8(7)
C1 C6 C5 C4 1.2(11)
C26 C24 C32 C30 6.0(7)
C25 C24 C32 C30 -174.9(6)
Ir1 C24 C32 C30 65.3(5)
C26 C24 C32 C33 176.9(7)
C25 C24 C32 C33 -4.1(11)
Ir1 C24 C32 C33 -123.8(8)
C26 C24 C32 Ir1 -59.3(4)
C25 C24 C32 Ir1 119.7(7)
C28 C30 C32 C24 -4.3(8)
C31 C30 C32 C24 174.7(7)
Ir1 C30 C32 C24 -64.3(4)
C28 C30 C32 C33 -175.4(7)
C31 C30 C32 C33 3.6(12)
Ir1 C30 C32 C33 124.5(8)
C28 C30 C32 Ir1 60.0(5)
C31 C30 C32 Ir1 -121.0(7)
C7 C6 C1 C14 -4.1(10)
C5 C6 C1 C14 176.9(6)
C7 C6 C1 C2 177.7(7)
C5 C6 C1 C2 -1.3(10)
C3 C2 C1 C14 -177.0(7)
C3 C2 C1 C6 1.1(10)
C14 C13 C8 C7 -8.5(10)
C12 C13 C8 C7 171.6(7)
C14 C13 C8 C9 171.3(7)
C12 C13 C8 C9 -8.6(10)
C17 S1 C18 C19 143.5(6)
Ir1 S1 C18 C19 -107.8(6)
C17 S1 C18 C23 -40.7(8)
Ir1 S1 C18 C23 68.1(8)
C6 C1 C14 C13 -2.6(10)
C2 C1 C14 C13 175.5(6)
C6 C1 C14 C15 167.8(6)
C2 C1 C14 C15 -14.1(10)
C8 C13 C14 C1 8.8(9)
C12 C13 C14 C1 -171.3(6)
C8 C13 C14 C15 -161.6(6)
C12 C13 C14 C15 18.3(9)
N1 C15 C14 C1 157.2(7)
N1 C15 C14 C13 -32.3(10)
C11 C10 C9 C8 3.8(14)
C7 C8 C9 C10 -179.4(8)
C13 C8 C9 C10 0.9(12)
C32 C30 C28 C26 0.8(8)
C31 C30 C28 C26 -178.1(7)
Ir1 C30 C28 C26 59.2(5)
C32 C30 C28 C29 -179.3(7)
C31 C30 C28 C29 1.7(12)
Ir1 C30 C28 C29 -121.0(7)
C32 C30 C28 Ir1 -58.4(5)
C31 C30 C28 Ir1 122.7(8)
C24 C26 C28 C30 2.9(7)
C27 C26 C28 C30 174.1(6)
Ir1 C26 C28 C30 -61.7(5)
C24 C26 C28 C29 -176.9(6)
C27 C26 C28 C29 -5.7(11)
Ir1 C26 C28 C29 118.5(7)
C24 C26 C28 Ir1 64.6(4)
C27 C26 C28 Ir1 -124.2(7)
C19 C18 C23 C22 -1.3(13)
S1 C18 C23 C22 -177.0(7)
C9 C8 C7 C6 -177.9(8)
C13 C8 C7 C6 1.9(12)
C1 C6 C7 C8 4.5(11)
C5 C6 C7 C8 -176.5(7)
C15 N1 C16 C17 -120.8(8)
Ir1 N1 C16 C17 56.1(7)
C22 C21 C20 C19 -0.3(16)
N1 C16 C17 S1 -38.9(8)
C18 S1 C17 C16 127.4(6)
Ir1 S1 C17 C16 9.6(7)
C23 C18 C19 C20 0.8(12)
S1 C18 C19 C20 176.7(7)
C21 C20 C19 C18 0.0(14)
C20 C21 C22 C23 -0.3(16)
C18 C23 C22 C21 1.0(15)
C10 C11 C12 C13 -6.9(11)
C10 C11 C12 Ir1 155.0(6)
C8 C13 C12 C11 11.4(10)
C14 C13 C12 C11 -168.4(7)
C8 C13 C12 Ir1 -151.2(5)
C14 C13 C12 Ir1 28.9(8)
